data_7122844
loop_
_publ_author_name
'Foster, Mathew W.'
'Mehl, Benjamin T.'
'Treadwell, Ed'
'Semeniuc, Radu F.'
'Wheeler, Kraig A.'

_publ_section_title
;
 Benzobis(imidazolium) salts as templates for the self-assembly of
 starburst [24]pseudorotaxanes and their corresponding carbene-based
 classic [22]pseudorotaxanes
;
_journal_name_full 'Chemical Communications'
_journal_paper_doi 10.1039/C8CC09936G
_journal_year 2019
_chemical_formula_moiety 'C28 H40 O10, C12 H16 N4, 2(F6 P)'
_chemical_formula_sum 'C40 H56 F12 N4 O10 P2'
_chemical_formula_weight 1042.82
_space_group_crystal_system triclinic
_space_group_IT_number 2
_space_group_name_Hall '-P 1'
_space_group_name_H-M_alt 'P -1'
_symmetry_space_group_name_Hall '-P 1'
_symmetry_space_group_name_H-M 'P -1'
_atom_sites_solution_hydrogens geom
_audit_creation_method SHELXL-2014/7
_audit_update_record
;
2018-12-07 deposited with the CCDC.
2019-01-16 downloaded from the CCDC.
;
_cell_angle_alpha 84.209(7)
_cell_angle_beta 73.935(6)
_cell_angle_gamma 83.516(7)
_cell_formula_units_Z 1
_cell_length_a 8.4853(13)
_cell_length_b 11.6056(17)
_cell_length_c 12.1927(18)
_cell_measurement_reflns_used 8127
_cell_measurement_temperature 100(2)
_cell_measurement_theta_max 68.936
_cell_measurement_theta_min 4.881
_cell_volume 1143.4(3)
_computing_cell_refinement APEX2
_computing_data_collection 'APEX2 (Bruker, 2010)'
_computing_data_reduction
;
SAINT (Bruker, 2010) and XPREP (Bruker, 2010)
;
_computing_molecular_graphics 'XSEED (Barbour, 2001)'
_computing_publication_material 'XSEED (Barbour, 2001)'
_computing_structure_refinement 'SHELXL-2014/7 (Sheldrick, 2014)'
_computing_structure_solution 'SHELXS-2014/7 (Sheldrick, 2014)'
_diffrn_ambient_temperature 100(2)
_diffrn_detector_area_resol_mean 8.33
_diffrn_measured_fraction_theta_full 0.869
_diffrn_measured_fraction_theta_max 0.869
_diffrn_measurement_device_type 'Bruker APEXII CCD'
_diffrn_measurement_method 'phi and omega scans'
_diffrn_radiation_monochromator graphite
_diffrn_radiation_source 'fine-focus sealed tube'
_diffrn_radiation_type CuK\a
_diffrn_radiation_wavelength 1.54178
_diffrn_reflns_av_R_equivalents 0.0983
_diffrn_reflns_av_unetI/netI 0.1076
_diffrn_reflns_Laue_measured_fraction_full 0.869
_diffrn_reflns_Laue_measured_fraction_max 0.869
_diffrn_reflns_limit_h_max 9
_diffrn_reflns_limit_h_min -10
_diffrn_reflns_limit_k_max 12
_diffrn_reflns_limit_k_min -13
_diffrn_reflns_limit_l_max 13
_diffrn_reflns_limit_l_min -13
_diffrn_reflns_number 11844
_diffrn_reflns_point_group_measured_fraction_full 0.869
_diffrn_reflns_point_group_measured_fraction_max 0.869
_diffrn_reflns_theta_full 66.304
_diffrn_reflns_theta_max 66.304
_diffrn_reflns_theta_min 3.783
_exptl_absorpt_coefficient_mu 1.845
_exptl_absorpt_correction_T_max 0.9433
_exptl_absorpt_correction_T_min 0.5539
_exptl_absorpt_correction_type multi-scan
_exptl_absorpt_process_details 'SADABS (Bruker, 2010)'
_exptl_crystal_colour colorless
_exptl_crystal_density_diffrn 1.515
_exptl_crystal_description 'transparent plate'
_exptl_crystal_F_000 542
_exptl_crystal_size_max 0.363
_exptl_crystal_size_mid 0.266
_exptl_crystal_size_min 0.032
_refine_diff_density_max 0.471
_refine_diff_density_min -0.276
_refine_diff_density_rms 0.071
_refine_ls_extinction_method none
_refine_ls_goodness_of_fit_ref 1.034
_refine_ls_hydrogen_treatment constr
_refine_ls_matrix_type full
_refine_ls_number_parameters 310
_refine_ls_number_reflns 3476
_refine_ls_number_restraints 0
_refine_ls_restrained_S_all 1.034
_refine_ls_R_factor_all 0.1289
_refine_ls_R_factor_gt 0.0640
_refine_ls_shift/su_max 0.000
_refine_ls_shift/su_mean 0.000
_refine_ls_structure_factor_coef Fsqd
_refine_ls_weighting_details 'w=1/[\s^2^(Fo^2^)+(0.0710P)^2^+0.4608P] where P=(Fo^2^+2Fc^2^)/3'
_refine_ls_weighting_scheme calc
_refine_ls_wR_factor_gt 0.1404
_refine_ls_wR_factor_ref 0.1659
_reflns_Friedel_coverage 0.000
_reflns_number_gt 2007
_reflns_number_total 3476
_reflns_threshold_expression 'I > 2\s(I)'
_cod_data_source_file c8cc09936g2.cif
_cod_data_source_block 11rfs03
_cod_database_code 7122844
_shelx_shelxl_version_number 2014/7
_shelx_space_group_comment
;
The symmetry employed for this shelxl refinement is uniquely defined
by the following loop, which should always be used as a source of
symmetry information in preference to the above space-group names.
They are only intended as comments.
;
_shelx_estimated_absorpt_t_min 0.554
_shelx_estimated_absorpt_t_max 0.943

loop_
_space_group_symop_operation_xyz
'x, y, z'
'-x, -y, -z'

loop_
_atom_site_label
_atom_site_type_symbol
_atom_site_fract_x
_atom_site_fract_y
_atom_site_fract_z
_atom_site_U_iso_or_equiv
_atom_site_adp_type
_atom_site_occupancy
_atom_site_site_symmetry_order
_atom_site_calc_flag
_atom_site_refinement_flags_posn
_atom_site_refinement_flags_adp
P1 P 0.40386(16) 0.74866(13) 0.60164(12) 0.0315(4) Uani 1 1 d . .
F1 F 0.3533(4) 0.8660(3) 0.6606(3) 0.0645(11) Uani 1 1 d . .
F2 F 0.2815(4) 0.6843(3) 0.7085(3) 0.0599(10) Uani 1 1 d . .
F3 F 0.4545(4) 0.6293(3) 0.5445(3) 0.0671(11) Uani 1 1 d . .
F4 F 0.5271(4) 0.8110(3) 0.4966(3) 0.0692(12) Uani 1 1 d . .
F5 F 0.2579(3) 0.7763(3) 0.5407(2) 0.0447(8) Uani 1 1 d . .
F6 F 0.5499(3) 0.7201(3) 0.6633(2) 0.0394(8) Uani 1 1 d . .
O1 O 0.3988(4) 0.0797(3) 0.8744(3) 0.0344(9) Uani 1 1 d . .
O2 O 0.7199(4) 0.0618(3) 0.7258(3) 0.0323(9) Uani 1 1 d . .
O3 O 1.0215(4) 0.1551(3) 0.7054(3) 0.0314(9) Uani 1 1 d . .
O4 O -0.0018(4) 0.5974(3) 1.3416(3) 0.0331(9) Uani 1 1 d . .
O5 O 0.0858(4) 0.4290(3) 1.1565(3) 0.0335(9) Uani 1 1 d . .
N1 N 0.3019(5) 0.7003(4) 1.0470(3) 0.0308(10) Uani 1 1 d . .
N2 N 0.3817(5) 0.6147(4) 1.1942(3) 0.0293(10) Uani 1 1 d . .
C1 C 0.3997(6) 0.6002(4) 1.0093(4) 0.0271(12) Uani 1 1 d . .
C2 C 0.2270(6) 0.7882(5) 0.9783(5) 0.0397(14) Uani 1 1 d . .
H2A H 0.1514 0.8432 1.0285 0.059 Uiso 1 1 calc R U
H2B H 0.1658 0.7506 0.9366 0.059 Uiso 1 1 calc R U
H2C H 0.3132 0.8301 0.9237 0.059 Uiso 1 1 calc R U
C3 C 0.2950(6) 0.7051(5) 1.1578(4) 0.0310(13) Uani 1 1 d . .
H3 H 0.2357 0.7654 1.2039 0.037 Uiso 1 1 calc R U
C4 C 0.4037(6) 0.5924(5) 1.3096(4) 0.0348(13) Uani 1 1 d . .
H4A H 0.3388 0.6528 1.3581 0.052 Uiso 1 1 calc R U
H4B H 0.5204 0.5933 1.3061 0.052 Uiso 1 1 calc R U
H4C H 0.3667 0.5162 1.3420 0.052 Uiso 1 1 calc R U
C5 C 0.4521(6) 0.5449(4) 1.1033(4) 0.0282(12) Uani 1 1 d . .
C6 C 0.5540(6) 0.4434(4) 1.0982(4) 0.0305(13) Uani 1 1 d . .
H6 H 0.5892 0.4068 1.1617 0.037 Uiso 1 1 calc R U
C7 C 0.3178(6) 0.1697(4) 0.9401(4) 0.0277(12) Uani 1 1 d . .
C8 C 0.2219(6) 0.2626(5) 0.9041(4) 0.0336(13) Uani 1 1 d . .
H8 H 0.2077 0.2675 0.8291 0.040 Uiso 1 1 calc R U
C9 C 0.1468(6) 0.3483(5) 0.9776(4) 0.0335(13) Uani 1 1 d . .
H9 H 0.0828 0.4126 0.9523 0.040 Uiso 1 1 calc R U
C10 C 0.1644(6) 0.3408(5) 1.0887(4) 0.0302(13) Uani 1 1 d . .
C11 C 0.2607(6) 0.2456(4) 1.1239(4) 0.0303(12) Uani 1 1 d . .
H11 H 0.2752 0.2394 1.1988 0.036 Uiso 1 1 calc R U
C12 C 0.3339(6) 0.1615(4) 1.0504(4) 0.0305(13) Uani 1 1 d . .
H12 H 0.3968 0.0964 1.0756 0.037 Uiso 1 1 calc R U
C13 C 0.4319(6) 0.1010(5) 0.7518(4) 0.0305(13) Uani 1 1 d . .
H13A H 0.4509 0.1837 0.7289 0.037 Uiso 1 1 calc R U
H13B H 0.3372 0.0829 0.7261 0.037 Uiso 1 1 calc R U
C14 C 0.5817(6) 0.0245(5) 0.6994(4) 0.0293(12) Uani 1 1 d . .
H14A H 0.5668 -0.0571 0.7296 0.035 Uiso 1 1 calc R U
H14B H 0.5998 0.0286 0.6154 0.035 Uiso 1 1 calc R U
C15 C 0.8704(6) 0.0040(5) 0.6624(4) 0.0329(13) Uani 1 1 d . .
H15A H 0.8912 0.0295 0.5800 0.039 Uiso 1 1 calc R U
H15B H 0.8634 -0.0812 0.6714 0.039 Uiso 1 1 calc R U
C16 C 1.0081(6) 0.0340(5) 0.7073(5) 0.0370(14) Uani 1 1 d . .
H16A H 0.9914 0.0001 0.7871 0.044 Uiso 1 1 calc R U
H16B H 1.1134 -0.0026 0.6612 0.044 Uiso 1 1 calc R U
C17 C 1.0629(6) 0.2110(5) 0.5923(4) 0.0358(14) Uani 1 1 d . .
H17A H 0.9641 0.2235 0.5629 0.043 Uiso 1 1 calc R U
H17B H 1.1476 0.1611 0.5405 0.043 Uiso 1 1 calc R U
C18 C -0.1265(6) 0.6756(5) 1.4050(4) 0.0350(13) Uani 1 1 d . .
H18A H -0.1676 0.6413 1.4842 0.042 Uiso 1 1 calc R U
H18B H -0.2198 0.6880 1.3699 0.042 Uiso 1 1 calc R U
C19 C -0.0637(6) 0.4891(5) 1.3414(4) 0.0350(13) Uani 1 1 d . .
H19A H -0.1570 0.5013 1.3064 0.042 Uiso 1 1 calc R U
H19B H -0.1058 0.4572 1.4214 0.042 Uiso 1 1 calc R U
C20 C 0.0625(6) 0.4034(5) 1.2780(4) 0.0346(13) Uani 1 1 d . .
H20A H 0.1678 0.4066 1.2972 0.041 Uiso 1 1 calc R U
H20B H 0.0270 0.3241 1.3003 0.041 Uiso 1 1 calc R U

loop_
_atom_site_aniso_label
_atom_site_aniso_U_11
_atom_site_aniso_U_22
_atom_site_aniso_U_33
_atom_site_aniso_U_23
_atom_site_aniso_U_13
_atom_site_aniso_U_12
P1 0.0284(8) 0.0381(9) 0.0295(8) -0.0047(6) -0.0097(7) -0.0027(6)
F1 0.0365(19) 0.057(2) 0.111(3) -0.037(2) -0.033(2) 0.0070(16)
F2 0.0408(19) 0.099(3) 0.045(2) 0.0152(19) -0.0180(17) -0.0271(19)
F3 0.079(3) 0.066(3) 0.075(2) -0.031(2) -0.052(2) 0.020(2)
F4 0.0348(19) 0.108(3) 0.052(2) 0.035(2) -0.0069(17) 0.0001(19)
F5 0.0396(18) 0.057(2) 0.0436(19) -0.0032(16) -0.0231(16) -0.0012(15)
F6 0.0324(17) 0.052(2) 0.0356(17) -0.0034(15) -0.0104(14) -0.0065(14)
O1 0.034(2) 0.038(2) 0.028(2) -0.0033(17) -0.0042(17) 0.0003(17)
O2 0.0211(18) 0.040(2) 0.037(2) -0.0115(17) -0.0051(16) -0.0033(16)
O3 0.0244(19) 0.037(2) 0.034(2) -0.0089(17) -0.0065(16) -0.0029(16)
O4 0.0280(19) 0.037(2) 0.034(2) -0.0102(17) -0.0046(17) -0.0053(17)
O5 0.034(2) 0.039(2) 0.027(2) -0.0069(17) -0.0065(17) 0.0001(17)
N1 0.027(2) 0.036(3) 0.029(2) -0.008(2) -0.007(2) -0.001(2)
N2 0.028(2) 0.034(3) 0.024(2) -0.009(2) -0.002(2) -0.004(2)
C1 0.025(3) 0.029(3) 0.027(3) -0.003(2) -0.007(2) -0.005(2)
C2 0.034(3) 0.045(4) 0.040(3) -0.006(3) -0.011(3) 0.005(3)
C3 0.025(3) 0.031(3) 0.032(3) -0.005(3) 0.001(3) -0.002(2)
C4 0.035(3) 0.048(4) 0.021(3) -0.004(3) -0.005(2) -0.005(3)
C5 0.026(3) 0.036(3) 0.025(3) -0.004(3) -0.009(2) -0.009(2)
C6 0.028(3) 0.036(3) 0.027(3) -0.001(3) -0.005(3) -0.007(3)
C7 0.027(3) 0.029(3) 0.026(3) -0.003(2) -0.005(2) -0.004(2)
C8 0.031(3) 0.048(4) 0.024(3) -0.006(3) -0.011(3) -0.003(3)
C9 0.031(3) 0.039(3) 0.033(3) 0.003(3) -0.014(3) -0.004(3)
C10 0.026(3) 0.035(3) 0.029(3) -0.004(3) -0.004(3) -0.005(2)
C11 0.028(3) 0.036(3) 0.028(3) -0.004(3) -0.009(3) -0.002(2)
C12 0.031(3) 0.030(3) 0.030(3) 0.003(3) -0.009(3) -0.003(2)
C13 0.026(3) 0.041(3) 0.027(3) -0.002(2) -0.009(2) -0.007(2)
C14 0.023(3) 0.041(3) 0.024(3) -0.002(2) -0.007(2) -0.003(2)
C15 0.021(3) 0.038(3) 0.040(3) -0.010(3) -0.007(3) -0.001(2)
C16 0.023(3) 0.044(4) 0.043(3) -0.009(3) -0.008(3) 0.005(3)
C17 0.033(3) 0.040(3) 0.036(3) -0.013(3) -0.009(3) -0.001(3)
C18 0.038(3) 0.042(4) 0.026(3) -0.006(3) -0.009(3) 0.000(3)
C19 0.037(3) 0.043(4) 0.025(3) -0.003(3) -0.007(3) -0.004(3)
C20 0.038(3) 0.039(3) 0.027(3) -0.007(3) -0.006(3) -0.006(3)

loop_
_atom_type_symbol
_atom_type_description
_atom_type_scat_dispersion_real
_atom_type_scat_dispersion_imag
_atom_type_scat_source
C C 0.0181 0.0091 'International Tables Vol C Tables 4.2.6.8 and 6.1.1.4'
H H 0.0000 0.0000 'International Tables Vol C Tables 4.2.6.8 and 6.1.1.4'
N N 0.0311 0.0180 'International Tables Vol C Tables 4.2.6.8 and 6.1.1.4'
O O 0.0492 0.0322 'International Tables Vol C Tables 4.2.6.8 and 6.1.1.4'
F F 0.0727 0.0534 'International Tables Vol C Tables 4.2.6.8 and 6.1.1.4'
P P 0.2955 0.4335 'International Tables Vol C Tables 4.2.6.8 and 6.1.1.4'

loop_
_geom_angle_atom_site_label_1
_geom_angle_atom_site_label_2
_geom_angle_atom_site_label_3
_geom_angle
_geom_angle_site_symmetry_1
_geom_angle_site_symmetry_3
F1 P1 F3 179.0(2) . .
F1 P1 F4 90.5(2) . .
F3 P1 F4 90.3(2) . .
F1 P1 F5 90.20(17) . .
F3 P1 F5 90.40(17) . .
F4 P1 F5 91.09(17) . .
F1 P1 F2 89.9(2) . .
F3 P1 F2 89.3(2) . .
F4 P1 F2 179.1(2) . .
F5 P1 F2 89.75(17) . .
F1 P1 F6 89.99(17) . .
F3 P1 F6 89.40(17) . .
F4 P1 F6 89.26(17) . .
F5 P1 F6 179.6(2) . .
F2 P1 F6 89.90(16) . .
C7 O1 C13 117.2(4) . .
C14 O2 C15 111.3(3) . .
C16 O3 C17 113.3(4) . .
C19 O4 C18 110.4(4) . .
C10 O5 C20 115.8(4) . .
C3 N1 C1 107.7(4) . .
C3 N1 C2 125.5(4) . .
C1 N1 C2 126.7(4) . .
C3 N2 C5 108.6(4) . .
C3 N2 C4 126.0(4) . .
C5 N2 C4 125.4(4) . .
N1 C1 C6 130.1(5) . 2_667
N1 C1 C5 106.9(4) . .
C6 C1 C5 123.0(4) 2_667 .
N1 C2 H2A 109.5 . .
N1 C2 H2B 109.5 . .
H2A C2 H2B 109.5 . .
N1 C2 H2C 109.5 . .
H2A C2 H2C 109.5 . .
H2B C2 H2C 109.5 . .
N2 C3 N1 111.0(4) . .
N2 C3 H3 124.5 . .
N1 C3 H3 124.5 . .
N2 C4 H4A 109.5 . .
N2 C4 H4B 109.5 . .
H4A C4 H4B 109.5 . .
N2 C4 H4C 109.5 . .
H4A C4 H4C 109.5 . .
H4B C4 H4C 109.5 . .
C6 C5 N2 130.3(5) . .
C6 C5 C1 123.8(4) . .
N2 C5 C1 105.8(4) . .
C5 C6 C1 113.2(5) . 2_667
C5 C6 H6 123.4 . .
C1 C6 H6 123.4 2_667 .
O1 C7 C12 115.3(4) . .
O1 C7 C8 125.0(4) . .
C12 C7 C8 119.7(5) . .
C9 C8 C7 119.9(5) . .
C9 C8 H8 120.1 . .
C7 C8 H8 120.1 . .
C8 C9 C10 120.5(5) . .
C8 C9 H9 119.7 . .
C10 C9 H9 119.7 . .
O5 C10 C9 117.0(5) . .
O5 C10 C11 124.3(5) . .
C9 C10 C11 118.7(5) . .
C12 C11 C10 120.1(5) . .
C12 C11 H11 119.9 . .
C10 C11 H11 119.9 . .
C11 C12 C7 121.1(5) . .
C11 C12 H12 119.5 . .
C7 C12 H12 119.5 . .
O1 C13 C14 107.4(4) . .
O1 C13 H13A 110.2 . .
C14 C13 H13A 110.2 . .
O1 C13 H13B 110.2 . .
C14 C13 H13B 110.2 . .
H13A C13 H13B 108.5 . .
O2 C14 C13 109.1(4) . .
O2 C14 H14A 109.9 . .
C13 C14 H14A 109.9 . .
O2 C14 H14B 109.9 . .
C13 C14 H14B 109.9 . .
H14A C14 H14B 108.3 . .
O2 C15 C16 108.3(4) . .
O2 C15 H15A 110.0 . .
C16 C15 H15A 110.0 . .
O2 C15 H15B 110.0 . .
C16 C15 H15B 110.0 . .
H15A C15 H15B 108.4 . .
O3 C16 C15 114.5(4) . .
O3 C16 H16A 108.6 . .
C15 C16 H16A 108.6 . .
O3 C16 H16B 108.6 . .
C15 C16 H16B 108.6 . .
H16A C16 H16B 107.6 . .
O3 C17 C18 109.4(4) . 2_667
O3 C17 H17A 109.8 . .
C18 C17 H17A 109.8 2_667 .
O3 C17 H17B 109.8 . .
C18 C17 H17B 109.8 2_667 .
H17A C17 H17B 108.2 . .
O4 C18 C17 111.1(4) . 2_667
O4 C18 H18A 109.4 . .
C17 C18 H18A 109.4 2_667 .
O4 C18 H18B 109.4 . .
C17 C18 H18B 109.4 2_667 .
H18A C18 H18B 108.0 . .
O4 C19 C20 112.6(4) . .
O4 C19 H19A 109.1 . .
C20 C19 H19A 109.1 . .
O4 C19 H19B 109.1 . .
C20 C19 H19B 109.1 . .
H19A C19 H19B 107.8 . .
O5 C20 C19 109.7(4) . .
O5 C20 H20A 109.7 . .
C19 C20 H20A 109.7 . .
O5 C20 H20B 109.7 . .
C19 C20 H20B 109.7 . .
H20A C20 H20B 108.2 . .

loop_
_geom_bond_atom_site_label_1
_geom_bond_atom_site_label_2
_geom_bond_distance
_geom_bond_site_symmetry_2
P1 F1 1.565(3) .
P1 F3 1.576(3) .
P1 F4 1.581(3) .
P1 F5 1.600(3) .
P1 F2 1.601(3) .
P1 F6 1.607(3) .
O1 C7 1.380(5) .
O1 C13 1.444(5) .
O2 C14 1.421(5) .
O2 C15 1.430(5) .
O3 C16 1.419(6) .
O3 C17 1.433(6) .
O4 C19 1.417(6) .
O4 C18 1.418(5) .
O5 C10 1.374(6) .
O5 C20 1.443(5) .
N1 C3 1.341(6) .
N1 C1 1.389(6) .
N1 C2 1.458(6) .
N2 C3 1.323(6) .
N2 C5 1.395(6) .
N2 C4 1.465(6) .
C1 C6 1.389(6) 2_667
C1 C5 1.411(7) .
C2 H2A 0.9800 .
C2 H2B 0.9800 .
C2 H2C 0.9800 .
C3 H3 0.9500 .
C4 H4A 0.9800 .
C4 H4B 0.9800 .
C4 H4C 0.9800 .
C5 C6 1.377(7) .
C6 C1 1.389(6) 2_667
C6 H6 0.9500 .
C7 C12 1.381(6) .
C7 C8 1.387(7) .
C8 C9 1.385(7) .
C8 H8 0.9500 .
C9 C10 1.397(7) .
C9 H9 0.9500 .
C10 C11 1.402(7) .
C11 C12 1.368(6) .
C11 H11 0.9500 .
C12 H12 0.9500 .
C13 C14 1.491(6) .
C13 H13A 0.9900 .
C13 H13B 0.9900 .
C14 H14A 0.9900 .
C14 H14B 0.9900 .
C15 C16 1.507(6) .
C15 H15A 0.9900 .
C15 H15B 0.9900 .
C16 H16A 0.9900 .
C16 H16B 0.9900 .
C17 C18 1.484(7) 2_667
C17 H17A 0.9900 .
C17 H17B 0.9900 .
C18 C17 1.484(7) 2_667
C18 H18A 0.9900 .
C18 H18B 0.9900 .
C19 C20 1.479(6) .
C19 H19A 0.9900 .
C19 H19B 0.9900 .
C20 H20A 0.9900 .
C20 H20B 0.9900 .

loop_
_geom_torsion_atom_site_label_1
_geom_torsion_atom_site_label_2
_geom_torsion_atom_site_label_3
_geom_torsion_atom_site_label_4
_geom_torsion
_geom_torsion_site_symmetry_1
_geom_torsion_site_symmetry_4
C3 N1 C1 C6 -179.3(5) . 2_667
C2 N1 C1 C6 -2.4(8) . 2_667
C3 N1 C1 C5 -0.2(5) . .
C2 N1 C1 C5 176.7(5) . .
C5 N2 C3 N1 0.3(6) . .
C4 N2 C3 N1 179.0(4) . .
C1 N1 C3 N2 -0.1(6) . .
C2 N1 C3 N2 -177.0(5) . .
C3 N2 C5 C6 178.8(5) . .
C4 N2 C5 C6 0.0(8) . .
C3 N2 C5 C1 -0.4(5) . .
C4 N2 C5 C1 -179.2(4) . .
N1 C1 C5 C6 -178.9(4) . .
C6 C1 C5 C6 0.3(8) 2_667 .
N1 C1 C5 N2 0.4(5) . .
C6 C1 C5 N2 179.6(4) 2_667 .
N2 C5 C6 C1 -179.4(5) . 2_667
C1 C5 C6 C1 -0.3(8) . 2_667
C13 O1 C7 C12 -160.2(4) . .
C13 O1 C7 C8 21.3(7) . .
O1 C7 C8 C9 -179.7(4) . .
C12 C7 C8 C9 1.8(8) . .
C7 C8 C9 C10 -1.2(8) . .
C20 O5 C10 C9 161.7(4) . .
C20 O5 C10 C11 -18.7(7) . .
C8 C9 C10 O5 -179.8(4) . .
C8 C9 C10 C11 0.6(7) . .
O5 C10 C11 C12 179.7(4) . .
C9 C10 C11 C12 -0.7(7) . .
C10 C11 C12 C7 1.4(7) . .
O1 C7 C12 C11 179.4(4) . .
C8 C7 C12 C11 -2.0(8) . .
C7 O1 C13 C14 152.4(4) . .
C15 O2 C14 C13 -170.4(4) . .
O1 C13 C14 O2 -67.2(5) . .
C14 O2 C15 C16 -171.7(4) . .
C17 O3 C16 C15 -64.4(5) . .
O2 C15 C16 O3 -55.6(6) . .
C16 O3 C17 C18 -161.8(4) . 2_667
C19 O4 C18 C17 179.0(4) . 2_667
C18 O4 C19 C20 -179.0(4) . .
C10 O5 C20 C19 -163.2(4) . .
O4 C19 C20 O5 -77.6(5) . .
